data_7703164
loop_
_publ_author_name
'Radhakrishna, Latchupatula'
'Kunchur, Harish S.'
'Namdeo, Pavan K.'
'Butcher, Ray J.'
'Balakrishna, Maravanji S.'

_publ_section_title
;
 New 1,2,3-triazole based bis- and trisphosphine ligands: synthesis,
 transition metal chemistry and catalytic studies.
;
_journal_issue 11
_journal_name_full 'Dalton transactions (Cambridge, England : 2003)'
_journal_page_first 3434
_journal_page_last 3449
_journal_paper_doi 10.1039/c9dt04302k
_journal_volume 49
_journal_year 2020
_chemical_formula_moiety 'C38 H27 Cl2 N3 P2 Pt, C H2 Cl2'
_chemical_formula_sum 'C39 H29 Cl4 N3 P2 Pt'
_chemical_formula_weight 938.48
_space_group_crystal_system monoclinic
_space_group_IT_number 14
_space_group_name_Hall '-P 2ybc'
_space_group_name_H-M_alt 'P 1 21/c 1'
_atom_sites_solution_hydrogens geom
_atom_sites_solution_primary dual
_audit_creation_date 2019-05-05
_audit_creation_method
;
Olex2 1.2
(compiled 2018.05.29 svn.r3508 for OlexSys, GUI svn.r5506)
;
_audit_update_record
;
2019-12-25 deposited with the CCDC.	2020-01-02 downloaded from the CCDC.
;
_cell_angle_alpha 90
_cell_angle_beta 103.149(3)
_cell_angle_gamma 90
_cell_formula_units_Z 4
_cell_length_a 11.5113(3)
_cell_length_b 13.1944(5)
_cell_length_c 25.2877(8)
_cell_measurement_reflns_used 14366
_cell_measurement_temperature 150
_cell_measurement_theta_max 28.2370
_cell_measurement_theta_min 1.9510
_cell_volume 3740.1(2)
_computing_cell_refinement
;
CrysAlisPro 1.171.40.15 (Rigaku OD, 2018)
;
_computing_data_collection
;
CrystalClear-SM Expert 2.0 r7 (Rigaku, 2011)
;
_computing_data_reduction
;
CrysAlisPro 1.171.40.15 (Rigaku OD, 2018)
;
_computing_molecular_graphics 'Olex2 (Dolomanov et al., 2009)'
_computing_publication_material 'Olex2 (Dolomanov et al., 2009)'
_computing_structure_refinement 'ShelXL (Sheldrick, 2015)'
_computing_structure_solution 'ShelXT (Sheldrick, 2015)'
_diffrn_ambient_temperature 150.0
_diffrn_detector CCD
_diffrn_detector_area_resol_mean 28.5714
_diffrn_detector_type 'Rigaku Saturn724+'
_diffrn_measured_fraction_theta_full 1.000
_diffrn_measured_fraction_theta_max 1.000
_diffrn_measurement_details
;
List of Runs (angles in degrees, time in seconds):

  # Type    Start    End  Width  t~exp~   \w     \q     \k     \f   Frames
#--------------------------------------------------------------------------
  1  \w   -110.00 -13.00   0.50   10.00    --  -20.00   0.00 108.00  194
  2  \w    -50.00  39.00   0.50   10.00    --  -20.00  72.00  36.00  178
  3  \w    -57.00  25.00   0.50   10.00    --  -20.00  72.00 108.00  164
  4  \w    -44.00 -14.00   0.50   10.00    --  -20.00  72.00 -36.00   60
  5  \w    -89.00   0.00   0.50   10.00    --  -20.00 -72.00  36.00  178
  6  \w    -56.50 -26.00   0.50   10.00    --  -20.00 -72.00 -36.00   61
;
_diffrn_measurement_device 'AFC12 (Right): Kappa 3 circle'
_diffrn_measurement_device_type 'Rigaku Saturn724+ (2x2 bin mode)'
_diffrn_measurement_method 'profile data from \w-scans'
_diffrn_measurement_specimen_support 'Mitegen 50um'
_diffrn_radiation_collimation 0.3
_diffrn_radiation_monochromator Confocal
_diffrn_radiation_probe x-ray
_diffrn_radiation_type MoK\a
_diffrn_radiation_wavelength 0.71073
_diffrn_reflns_av_R_equivalents 0.1179
_diffrn_reflns_av_unetI/netI 0.1041
_diffrn_reflns_Laue_measured_fraction_full 1.000
_diffrn_reflns_Laue_measured_fraction_max 1.000
_diffrn_reflns_limit_h_max 13
_diffrn_reflns_limit_h_min -13
_diffrn_reflns_limit_k_max 15
_diffrn_reflns_limit_k_min -15
_diffrn_reflns_limit_l_max 30
_diffrn_reflns_limit_l_min -29
_diffrn_reflns_number 29109
_diffrn_reflns_point_group_measured_fraction_full 1.000
_diffrn_reflns_point_group_measured_fraction_max 1.000
_diffrn_reflns_theta_full 24.997
_diffrn_reflns_theta_max 24.997
_diffrn_reflns_theta_min 2.161
_diffrn_source 'Rotating Anode'
_diffrn_source_current 24.0
_diffrn_source_power 1.2
_diffrn_source_target Mo
_diffrn_source_type 'Rotating Anode'
_diffrn_source_voltage 50.0
_exptl_absorpt_coefficient_mu 4.156
_exptl_absorpt_correction_T_max 1.00000
_exptl_absorpt_correction_T_min 0.81778
_exptl_absorpt_correction_type numerical
_exptl_absorpt_process_details
;
CrysAlisPro 1.171.40.15 (Rigaku Oxford Diffraction, 2018)
Empirical absorption correction using spherical harmonics,
 implemented in SCALE3 ABSPACK scaling algorithm.
;
_exptl_crystal_colour yellow
_exptl_crystal_colour_primary yellow
_exptl_crystal_density_diffrn 1.667
_exptl_crystal_description prism
_exptl_crystal_F_000 1840
_exptl_crystal_size_max 0.143
_exptl_crystal_size_mid 0.095
_exptl_crystal_size_min 0.035
_refine_diff_density_max 2.381
_refine_diff_density_min -1.486
_refine_diff_density_rms 0.246
_refine_ls_extinction_method none
_refine_ls_goodness_of_fit_ref 1.066
_refine_ls_hydrogen_treatment constr
_refine_ls_matrix_type full
_refine_ls_number_parameters 451
_refine_ls_number_reflns 6575
_refine_ls_number_restraints 413
_refine_ls_restrained_S_all 1.043
_refine_ls_R_factor_all 0.0875
_refine_ls_R_factor_gt 0.0566
_refine_ls_shift/su_max 0.001
_refine_ls_shift/su_mean 0.000
_refine_ls_structure_factor_coef Fsqd
_refine_ls_weighting_details 'w=1/[\s^2^(Fo^2^)+(0.0266P)^2^+20.5315P] where P=(Fo^2^+2Fc^2^)/3'
_refine_ls_weighting_scheme calc
_refine_ls_wR_factor_gt 0.1051
_refine_ls_wR_factor_ref 0.1271
_reflns_Friedel_coverage 0.000
_reflns_number_gt 4661
_reflns_number_total 6575
_reflns_threshold_expression 'I > 2\s(I)'
_cod_data_source_file c9dt04302k2.cif
_cod_data_source_block compound-15
_cod_depositor_comments 'Adding full bibliography for 7703162--7703172.cif.'
_cod_database_code 7703164
_shelx_shelxl_version_number 2014/7
_shelx_space_group_comment
;
The symmetry employed for this shelxl refinement is uniquely defined
by the following loop, which should always be used as a source of
symmetry information in preference to the above space-group names.
They are only intended as comments.
;
_olex2_refinement_description
;
1. Fixed Uiso
 At 1.2 times of:
  All C(H) groups, All C(H,H,H,H) groups
2. Restrained distances
 Cl4A-C39
 1.74 with sigma of 0.02
 Cl4-C39 \\sim Cl4A-C39
 with sigma of 0.02
3. Rigid body (RIGU) restrains
 C30, C27, C28, C29, C31, C32
 with sigma for 1-2 distances of 0.001 and sigma for 1-3 distances of 0.001
 Cl4, C39
 with sigma for 1-2 distances of 0.001 and sigma for 1-3 distances of 0.001
 All non-hydrogen atoms
 with sigma for 1-2 distances of 0.004 and sigma for 1-3 distances of 0.004
4. Others
 Fixed Sof: Cl4(0.82) H39A(0.82) H39B(0.82) H39C(0.18) H39D(0.18) Cl4A(0.18)
5.a Secondary CH2 refined with riding coordinates:
 C39(H39A,H39B), C39(H39C,H39D)
5.b Aromatic/amide H refined with riding coordinates:
 C5(H5), C34(H34), C35(H35), C14(H14), C4(H4), C13(H13), C16(H16), C26(H26),
 C20(H20), C25(H25), C23(H23), C3(H3), C38(H38), C18(H18), C19(H19), C22(H22),
 C10(H10), C37(H37), C12(H12), C2(H2), C24(H24), C17(H17), C11(H11), C28(H28),
 C29(H29), C31(H31), C30(H30)
;
_olex2_submission_special_instructions 'No special instructions were received'
_oxdiff_exptl_absorpt_empirical_details
;
Empirical correction (ABSPACK) includes:
- Absorption correction using spherical harmonics
- Frame scaling
- Detector area scaling
;

loop_
_space_group_symop_operation_xyz
'x, y, z'
'-x, y+1/2, -z+1/2'
'-x, -y, -z'
'x, -y-1/2, z-1/2'

loop_
_atom_site_label
_atom_site_type_symbol
_atom_site_fract_x
_atom_site_fract_y
_atom_site_fract_z
_atom_site_U_iso_or_equiv
_atom_site_adp_type
_atom_site_occupancy
_atom_site_site_symmetry_order
_atom_site_calc_flag
_atom_site_refinement_flags_posn
_atom_site_refinement_flags_adp
_atom_site_refinement_flags_occupancy
_atom_site_disorder_assembly
_atom_site_disorder_group
Pt1 Pt 0.66806(3) 0.27333(3) 0.29714(2) 0.01794(13) Uani 1 1 d . U . . .
Cl1 Cl 0.7525(2) 0.25597(19) 0.22196(10) 0.0264(6) Uani 1 1 d . U . . .
P1 P 0.57396(19) 0.26443(18) 0.36635(10) 0.0170(5) Uani 1 1 d . U . . .
Cl2 Cl 0.47980(19) 0.2590(2) 0.23743(10) 0.0297(6) Uani 1 1 d . U . . .
P2 P 0.8428(2) 0.3159(2) 0.35125(10) 0.0199(5) Uani 1 1 d . U . . .
N1 N 0.8392(7) 0.5086(7) 0.4061(3) 0.035(2) Uani 1 1 d . U . . .
C5 C 0.6351(8) 0.1288(8) 0.4551(4) 0.030(2) Uani 1 1 d . U . . .
H5 H 0.5838 0.0819 0.4325 0.036 Uiso 1 1 calc R . . . .
C34 C 0.9147(8) 0.4425(7) 0.2756(4) 0.022(2) Uani 1 1 d . U . . .
H34 H 0.8321 0.4569 0.2631 0.026 Uiso 1 1 calc R . . . .
C35 C 0.9968(8) 0.4893(7) 0.2516(4) 0.024(2) Uani 1 1 d . U . . .
H35 H 0.9699 0.5347 0.2222 0.029 Uiso 1 1 calc R . . . .
N3 N 0.7770(9) 0.4711(7) 0.4765(4) 0.048(3) Uani 1 1 d . U . . .
C1 C 0.7404(8) 0.2868(8) 0.4668(4) 0.0241(19) Uani 1 1 d . U . . .
C6 C 0.6558(7) 0.2235(7) 0.4334(4) 0.0195(18) Uani 1 1 d . U . . .
C14 C 0.9987(8) 0.6010(8) 0.3779(4) 0.030(2) Uani 1 1 d . U . . .
H14 H 1.0547 0.5672 0.4057 0.036 Uiso 1 1 calc R . . . .
N2 N 0.8119(9) 0.5486(7) 0.4509(4) 0.046(3) Uani 1 1 d . U . . .
C4 C 0.6858(9) 0.1018(8) 0.5072(4) 0.035(2) Uani 1 1 d . U . . .
H4 H 0.6675 0.0379 0.5206 0.041 Uiso 1 1 calc R . . . .
C13 C 1.0367(8) 0.6717(7) 0.3447(4) 0.027(2) Uani 1 1 d . U . . .
H13 H 1.1195 0.6852 0.3492 0.032 Uiso 1 1 calc R . . . .
C21 C 0.4563(8) 0.1687(7) 0.3521(4) 0.0218(19) Uani 1 1 d . U . . .
C16 C 0.4922(8) 0.4611(7) 0.3396(4) 0.026(2) Uani 1 1 d . U . . .
H16 H 0.5222 0.4521 0.3079 0.031 Uiso 1 1 calc R . . . .
C7 C 0.7760(8) 0.3840(8) 0.4475(4) 0.026(2) Uani 1 1 d . U . . .
C27 C 0.9217(8) 0.2137(9) 0.3921(5) 0.0365(19) Uani 1 1 d . U . . .
C8 C 0.8185(7) 0.4076(7) 0.4027(4) 0.0197(18) Uani 1 1 d . U . . .
C33 C 0.9529(8) 0.3731(7) 0.3186(4) 0.023(2) Uani 1 1 d . U . . .
C26 C 0.3516(8) 0.1798(8) 0.3699(4) 0.029(2) Uani 1 1 d . U . . .
H26 H 0.3344 0.2419 0.3855 0.035 Uiso 1 1 calc R . . . .
C20 C 0.4658(8) 0.4000(8) 0.4256(4) 0.029(2) Uani 1 1 d . U . . .
H20 H 0.4785 0.3498 0.4532 0.034 Uiso 1 1 calc R . . . .
C36 C 1.1188(8) 0.4707(8) 0.2698(4) 0.030(2) Uani 1 1 d . U . . .
C9 C 0.8779(9) 0.5806(8) 0.3699(4) 0.029(2) Uani 1 1 d . U . . .
C15 C 0.5047(7) 0.3833(7) 0.3782(4) 0.0187(18) Uani 1 1 d . U . . .
C25 C 0.2717(8) 0.0988(8) 0.3647(4) 0.033(2) Uani 1 1 d . U . . .
H25 H 0.1995 0.1064 0.3765 0.040 Uiso 1 1 calc R . . . .
C23 C 0.3999(8) -0.0028(8) 0.3236(4) 0.032(2) Uani 1 1 d . U . . .
H23 H 0.4161 -0.0646 0.3074 0.039 Uiso 1 1 calc R . . . .
C3 C 0.7639(9) 0.1666(9) 0.5409(4) 0.038(3) Uani 1 1 d . U . . .
H3 H 0.7982 0.1488 0.5775 0.046 Uiso 1 1 calc R . . . .
C32 C 0.9033(9) 0.1166(9) 0.3701(5) 0.041(2) Uani 1 1 d . U . . .
C38 C 1.0740(8) 0.3532(7) 0.3366(4) 0.026(2) Uani 1 1 d . U . . .
H38 H 1.1009 0.3067 0.3655 0.031 Uiso 1 1 calc R . . . .
C18 C 0.3946(8) 0.5661(8) 0.3932(4) 0.034(2) Uani 1 1 d . U . . .
H18 H 0.3563 0.6281 0.3979 0.041 Uiso 1 1 calc R . . . .
C19 C 0.4085(8) 0.4899(8) 0.4328(4) 0.032(2) Uani 1 1 d . U . . .
H19 H 0.3788 0.4998 0.4646 0.038 Uiso 1 1 calc R . . . .
C22 C 0.4791(8) 0.0779(7) 0.3286(4) 0.026(2) Uani 1 1 d . U . . .
H22 H 0.5500 0.0709 0.3157 0.032 Uiso 1 1 calc R . . . .
C10 C 0.7963(9) 0.6294(8) 0.3300(4) 0.033(2) Uani 1 1 d . U . . .
H10 H 0.7139 0.6138 0.3246 0.039 Uiso 1 1 calc R . . . .
C37 C 1.1566(8) 0.4020(8) 0.3120(4) 0.027(2) Uani 1 1 d . U . . .
H37 H 1.2393 0.3879 0.3244 0.033 Uiso 1 1 calc R . . . .
C12 C 0.9547(9) 0.7222(8) 0.3054(5) 0.038(3) Uani 1 1 d . U . . .
H12 H 0.9811 0.7718 0.2835 0.046 Uiso 1 1 calc R . . . .
C2 C 0.7906(9) 0.2588(8) 0.5194(4) 0.036(2) Uani 1 1 d . U . . .
H2 H 0.8451 0.3037 0.5419 0.043 Uiso 1 1 calc R . . . .
C24 C 0.2963(9) 0.0084(8) 0.3427(4) 0.034(2) Uani 1 1 d . U . . .
H24 H 0.2424 -0.0468 0.3404 0.040 Uiso 1 1 calc R . . . .
C17 C 0.4374(8) 0.5495(8) 0.3472(5) 0.036(2) Uani 1 1 d . U . . .
H17 H 0.4283 0.6009 0.3202 0.044 Uiso 1 1 calc R . . . .
C11 C 0.8337(9) 0.7012(8) 0.2975(5) 0.039(3) Uani 1 1 d . U . . .
H11 H 0.7772 0.7357 0.2701 0.047 Uiso 1 1 calc R . . . .
C28 C 1.0014(9) 0.2316(10) 0.4414(5) 0.045(2) Uani 1 1 d . U . . .
H28 H 1.0130 0.2984 0.4556 0.054 Uiso 1 1 calc R . . . .
C29 C 1.0647(10) 0.1503(10) 0.4699(5) 0.052(2) Uani 1 1 d . U . . .
H29 H 1.1201 0.1618 0.5034 0.063 Uiso 1 1 calc R . . . .
C31 C 0.9681(10) 0.0370(10) 0.4004(5) 0.053(2) Uani 1 1 d . U . . .
H31 H 0.9578 -0.0304 0.3869 0.063 Uiso 1 1 calc R . . . .
C30 C 1.0466(10) 0.0561(11) 0.4496(5) 0.057(3) Uani 1 1 d . U . . .
H30 H 1.0888 0.0012 0.4695 0.068 Uiso 1 1 calc R . . . .
Cl3 Cl 0.2836(3) 0.3844(3) 0.10750(13) 0.0540(8) Uani 1 1 d . U . . .
Cl4 Cl 0.4306(5) 0.3137(4) 0.0373(2) 0.0842(17) Uani 0.82 1 d D U P A 1
C39 C 0.3769(11) 0.2886(9) 0.0944(5) 0.054(3) Uani 1 1 d D U . . .
H39A H 0.4449 0.2808 0.1261 0.065 Uiso 0.82 1 calc R . P A 1
H39B H 0.3324 0.2238 0.0893 0.065 Uiso 0.82 1 calc R . P A 1
H39C H 0.4372 0.3188 0.0768 0.065 Uiso 0.18 1 calc R . P A 2
H39D H 0.4198 0.2591 0.1294 0.065 Uiso 0.18 1 calc R . P A 2
Cl4A Cl 0.3069(18) 0.1945(15) 0.0546(8) 0.079(6) Uani 0.18 1 d D U P A 2

loop_
_atom_site_aniso_label
_atom_site_aniso_U_11
_atom_site_aniso_U_22
_atom_site_aniso_U_33
_atom_site_aniso_U_23
_atom_site_aniso_U_13
_atom_site_aniso_U_12
Pt1 0.01434(19) 0.0221(2) 0.0182(2) -0.00205(16) 0.00548(15) -0.00136(16)
Cl1 0.0232(12) 0.0379(16) 0.0221(13) -0.0098(11) 0.0138(11) -0.0051(11)
P1 0.0155(11) 0.0201(13) 0.0171(13) 0.0016(10) 0.0071(10) -0.0018(10)
Cl2 0.0177(11) 0.0501(18) 0.0204(14) 0.0013(11) 0.0024(10) -0.0053(11)
P2 0.0158(11) 0.0263(14) 0.0177(14) 0.0023(11) 0.0038(10) -0.0027(10)
N1 0.046(5) 0.032(4) 0.036(4) -0.011(3) 0.024(4) -0.015(3)
C5 0.028(5) 0.035(5) 0.029(5) 0.005(4) 0.011(4) 0.000(4)
C34 0.020(4) 0.023(5) 0.023(5) -0.004(4) 0.006(3) -0.005(3)
C35 0.028(4) 0.022(5) 0.024(5) 0.002(4) 0.008(4) 0.003(4)
N3 0.069(6) 0.045(5) 0.041(5) -0.016(4) 0.033(5) -0.029(4)
C1 0.018(4) 0.039(4) 0.019(4) 0.001(3) 0.012(3) -0.004(3)
C6 0.013(4) 0.027(4) 0.021(4) 0.000(3) 0.007(3) 0.003(3)
C14 0.030(4) 0.038(6) 0.022(5) 0.004(4) 0.005(4) -0.012(4)
N2 0.077(7) 0.035(4) 0.038(5) -0.016(3) 0.039(5) -0.021(4)
C4 0.034(5) 0.042(6) 0.029(5) 0.009(4) 0.008(4) -0.003(4)
C13 0.028(4) 0.026(5) 0.028(5) 0.000(4) 0.012(4) -0.011(4)
C21 0.023(4) 0.028(4) 0.013(5) 0.006(3) 0.000(3) -0.005(3)
C16 0.023(5) 0.025(4) 0.029(5) -0.002(3) 0.005(4) -0.003(3)
C7 0.027(5) 0.037(4) 0.016(4) -0.007(3) 0.007(4) -0.015(3)
C27 0.020(4) 0.051(4) 0.046(4) 0.026(3) 0.024(3) 0.007(3)
C8 0.017(4) 0.026(4) 0.016(4) -0.003(3) 0.002(3) -0.007(3)
C33 0.021(4) 0.029(5) 0.020(4) -0.004(3) 0.008(3) -0.006(3)
C26 0.024(4) 0.033(5) 0.031(6) -0.001(4) 0.007(4) -0.007(4)
C20 0.028(5) 0.033(5) 0.028(5) -0.001(4) 0.014(4) 0.002(4)
C36 0.021(4) 0.038(6) 0.034(5) 0.005(4) 0.011(4) 0.002(4)
C9 0.035(4) 0.025(5) 0.033(5) -0.008(4) 0.019(4) -0.009(3)
C15 0.011(4) 0.024(4) 0.021(4) -0.002(3) 0.004(3) -0.001(3)
C25 0.025(4) 0.039(5) 0.035(6) 0.004(4) 0.008(4) -0.010(4)
C23 0.035(5) 0.031(5) 0.028(6) -0.006(4) 0.003(4) -0.011(4)
C3 0.040(5) 0.050(6) 0.023(5) 0.009(4) 0.004(4) -0.007(4)
C32 0.027(4) 0.051(4) 0.054(4) 0.024(3) 0.026(3) 0.007(3)
C38 0.026(4) 0.029(5) 0.024(5) -0.002(4) 0.008(3) -0.004(3)
C18 0.029(5) 0.027(5) 0.046(6) -0.006(4) 0.008(4) 0.005(4)
C19 0.026(5) 0.032(5) 0.037(5) -0.009(4) 0.008(4) 0.003(4)
C22 0.029(4) 0.030(4) 0.017(5) 0.001(4) -0.001(4) -0.006(3)
C10 0.030(4) 0.036(5) 0.035(5) -0.006(4) 0.015(4) -0.007(4)
C37 0.016(4) 0.034(5) 0.032(5) -0.001(4) 0.007(4) -0.004(4)
C12 0.038(4) 0.040(6) 0.039(6) 0.012(5) 0.014(4) 0.000(4)
C2 0.037(5) 0.052(6) 0.018(4) 0.000(4) 0.005(4) -0.012(4)
C24 0.036(5) 0.035(5) 0.028(6) 0.005(4) 0.003(4) -0.013(4)
C17 0.032(5) 0.030(5) 0.048(6) -0.003(4) 0.012(5) 0.004(4)
C11 0.035(5) 0.042(6) 0.044(6) 0.004(5) 0.017(4) -0.002(4)
C28 0.029(4) 0.060(4) 0.049(4) 0.024(3) 0.018(3) 0.009(3)
C29 0.037(4) 0.067(4) 0.058(4) 0.030(3) 0.021(3) 0.015(4)
C31 0.043(5) 0.058(4) 0.063(5) 0.029(3) 0.024(3) 0.014(3)
C30 0.046(5) 0.066(4) 0.063(5) 0.029(3) 0.023(4) 0.015(3)
Cl3 0.0552(18) 0.059(2) 0.048(2) -0.0028(16) 0.0124(16) 0.0092(16)
Cl4 0.120(4) 0.079(3) 0.080(3) 0.034(3) 0.079(3) 0.038(3)
C39 0.066(7) 0.055(7) 0.052(5) 0.013(4) 0.037(5) 0.011(5)
Cl4A 0.090(13) 0.077(10) 0.081(13) -0.004(9) 0.044(10) -0.013(9)

loop_
_atom_type_symbol
_atom_type_description
_atom_type_scat_dispersion_real
_atom_type_scat_dispersion_imag
_atom_type_scat_source
C C 0.0033 0.0016 'International Tables Vol C Tables 4.2.6.8 and 6.1.1.4'
H H 0.0000 0.0000 'International Tables Vol C Tables 4.2.6.8 and 6.1.1.4'
Cl Cl 0.1484 0.1585 'International Tables Vol C Tables 4.2.6.8 and 6.1.1.4'
N N 0.0061 0.0033 'International Tables Vol C Tables 4.2.6.8 and 6.1.1.4'
P P 0.1023 0.0942 'International Tables Vol C Tables 4.2.6.8 and 6.1.1.4'
Pt Pt -1.7033 8.3905 'International Tables Vol C Tables 4.2.6.8 and 6.1.1.4'

loop_
_geom_angle_atom_site_label_1
_geom_angle_atom_site_label_2
_geom_angle_atom_site_label_3
_geom_angle
Cl1 Pt1 Cl2 87.87(8)
P1 Pt1 Cl1 170.59(9)
P1 Pt1 Cl2 87.65(8)
P2 Pt1 Cl1 92.29(8)
P2 Pt1 P1 93.55(8)
P2 Pt1 Cl2 170.01(10)
C6 P1 Pt1 119.8(3)
C6 P1 C21 100.5(4)
C21 P1 Pt1 110.4(3)
C15 P1 Pt1 112.9(3)
C15 P1 C6 104.9(4)
C15 P1 C21 107.2(4)
C27 P2 Pt1 115.3(4)
C27 P2 C8 102.8(5)
C27 P2 C33 104.8(4)
C8 P2 Pt1 109.8(3)
C33 P2 Pt1 116.6(3)
C33 P2 C8 106.3(4)
N2 N1 C8 111.6(8)
N2 N1 C9 115.7(8)
C8 N1 C9 132.6(8)
C6 C5 H5 118.8
C4 C5 H5 118.8
C4 C5 C6 122.4(10)
C35 C34 H34 119.9
C35 C34 C33 120.3(8)
C33 C34 H34 119.9
C34 C35 H35 119.5
C34 C35 C36 120.9(9)
C36 C35 H35 119.5
N2 N3 C7 110.8(8)
C6 C1 C7 121.9(9)
C2 C1 C6 120.1(9)
C2 C1 C7 118.0(9)
C5 C6 P1 121.9(7)
C5 C6 C1 116.6(9)
C1 C6 P1 121.5(7)
C13 C14 H14 120.5
C9 C14 H14 120.5
C9 C14 C13 119.0(10)
N3 N2 N1 105.3(8)
C5 C4 H4 119.7
C5 C4 C3 120.6(10)
C3 C4 H4 119.7
C14 C13 H13 119.9
C12 C13 C14 120.1(9)
C12 C13 H13 119.9
C26 C21 P1 121.6(8)
C26 C21 C22 119.5(9)
C22 C21 P1 118.5(7)
C15 C16 H16 119.8
C17 C16 H16 119.8
C17 C16 C15 120.5(10)
N3 C7 C1 122.0(8)
N3 C7 C8 107.1(9)
C8 C7 C1 130.9(9)
C32 C27 P2 116.5(9)
C28 C27 P2 121.9(9)
C28 C27 C32 121.5(10)
N1 C8 P2 129.7(7)
N1 C8 C7 105.2(8)
C7 C8 P2 125.1(7)
C34 C33 P2 119.3(7)
C38 C33 P2 121.5(7)
C38 C33 C34 119.2(8)
C21 C26 H26 120.3
C21 C26 C25 119.5(10)
C25 C26 H26 120.3
C15 C20 H20 119.8
C15 C20 C19 120.4(10)
C19 C20 H20 119.8
C37 C36 C35 118.9(9)
C14 C9 N1 118.3(10)
C10 C9 N1 120.8(9)
C10 C9 C14 120.9(9)
C16 C15 P1 119.9(7)
C20 C15 P1 121.3(7)
C20 C15 C16 118.8(9)
C26 C25 H25 119.7
C24 C25 C26 120.7(9)
C24 C25 H25 119.7
C22 C23 H23 120.5
C22 C23 C24 118.9(10)
C24 C23 H23 120.5
C4 C3 H3 121.0
C4 C3 C2 118.0(10)
C2 C3 H3 121.0
C27 C32 C31 117.1(12)
C33 C38 H38 120.1
C33 C38 C37 119.9(9)
C37 C38 H38 120.1
C19 C18 H18 120.5
C17 C18 H18 120.5
C17 C18 C19 119.0(10)
C20 C19 C18 119.8(10)
C20 C19 H19 120.1
C18 C19 H19 120.1
C21 C22 H22 119.5
C23 C22 C21 121.1(9)
C23 C22 H22 119.5
C9 C10 H10 119.9
C9 C10 C11 120.3(9)
C11 C10 H10 119.9
C36 C37 C38 120.8(9)
C36 C37 H37 119.6
C38 C37 H37 119.6
C13 C12 H12 119.7
C13 C12 C11 120.5(10)
C11 C12 H12 119.7
C1 C2 C3 121.9(10)
C1 C2 H2 119.0
C3 C2 H2 119.0
C25 C24 C23 120.3(10)
C25 C24 H24 119.8
C23 C24 H24 119.8
C16 C17 C18 121.4(11)
C16 C17 H17 119.3
C18 C17 H17 119.3
C10 C11 C12 119.2(11)
C10 C11 H11 120.4
C12 C11 H11 120.4
C27 C28 H28 120.3
C27 C28 C29 119.5(13)
C29 C28 H28 120.3
C28 C29 H29 120.2
C30 C29 C28 119.6(13)
C30 C29 H29 120.2
C32 C31 H31 119.7
C30 C31 C32 120.5(13)
C30 C31 H31 119.7
C29 C30 C31 121.7(13)
C29 C30 H30 119.1
C31 C30 H30 119.1
Cl3 C39 H39A 109.2
Cl3 C39 H39B 109.2
Cl3 C39 H39C 108.6
Cl3 C39 H39D 108.6
Cl4 C39 Cl3 111.9(7)
Cl4 C39 H39A 109.2
Cl4 C39 H39B 109.2
H39A C39 H39B 107.9
H39C C39 H39D 107.6
Cl4A C39 Cl3 114.7(11)
Cl4A C39 H39C 108.6
Cl4A C39 H39D 108.6

loop_
_geom_bond_atom_site_label_1
_geom_bond_atom_site_label_2
_geom_bond_distance
Pt1 Cl1 2.335(2)
Pt1 P1 2.261(2)
Pt1 Cl2 2.350(2)
Pt1 P2 2.232(2)
P1 C6 1.824(9)
P1 C21 1.827(9)
P1 C15 1.815(9)
P2 C27 1.812(11)
P2 C8 1.842(9)
P2 C33 1.826(9)
N1 N2 1.350(11)
N1 C8 1.353(12)
N1 C9 1.458(12)
C5 H5 0.9500
C5 C6 1.407(13)
C5 C4 1.363(13)
C34 H34 0.9500
C34 C35 1.380(12)
C34 C33 1.413(13)
C35 H35 0.9500
C35 C36 1.397(12)
N3 N2 1.322(12)
N3 C7 1.362(13)
C1 C6 1.409(13)
C1 C7 1.463(13)
C1 C2 1.376(13)
C14 H14 0.9500
C14 C13 1.391(13)
C14 C9 1.385(12)
C4 H4 0.9500
C4 C3 1.384(14)
C13 H13 0.9500
C13 C12 1.377(14)
C21 C26 1.386(12)
C21 C22 1.389(13)
C16 H16 0.9500
C16 C15 1.402(13)
C16 C17 1.360(13)
C7 C8 1.370(12)
C27 C32 1.395(16)
C27 C28 1.389(15)
C33 C38 1.390(12)
C26 H26 0.9500
C26 C25 1.396(13)
C20 H20 0.9500
C20 C15 1.389(12)
C20 C19 1.390(13)
C36 C37 1.393(14)
C9 C10 1.372(14)
C25 H25 0.9500
C25 C24 1.374(14)
C23 H23 0.9500
C23 C22 1.389(13)
C23 C24 1.391(13)
C3 H3 0.9500
C3 C2 1.395(14)
C32 C31 1.408(15)
C38 H38 0.9500
C38 C37 1.404(12)
C18 H18 0.9500
C18 C19 1.403(14)
C18 C17 1.380(14)
C19 H19 0.9500
C22 H22 0.9500
C10 H10 0.9500
C10 C11 1.385(14)
C37 H37 0.9500
C12 H12 0.9500
C12 C11 1.390(13)
C2 H2 0.9500
C24 H24 0.9500
C17 H17 0.9500
C11 H11 0.9500
C28 H28 0.9500
C28 C29 1.401(15)
C29 H29 0.9500
C29 C30 1.343(18)
C31 H31 0.9500
C31 C30 1.386(17)
C30 H30 0.9500
Cl3 C39 1.740(11)
Cl4 C39 1.727(10)
C39 H39A 0.9900
C39 H39B 0.9900
C39 H39C 0.9900
C39 H39D 0.9900
C39 Cl4A 1.683(13)
